data_7233232
loop_
_publ_author_name
'Zhu, Ziqian'
'Tao, Yufang'
'Jiang, Yansong'
'Zhang, Liying'
'Xu, Jianing'
'Wang, Li'
'Fan, Yong'

_publ_section_title
;
 Two scandium coordination polymers: rapid synthesis and catalytic
 properties
;
_journal_issue 35
_journal_name_full CrystEngComm
_journal_page_first 5261
_journal_paper_doi 10.1039/C9CE00969H
_journal_volume 21
_journal_year 2019
_chemical_formula_sum 'C7 H5 N2 O8 Sc'
_chemical_formula_weight 290.09
_chemical_properties_physical catalysis
_space_group_IT_number 2
_space_group_name_Hall '-P 1'
_space_group_name_H-M_alt 'P -1'
_symmetry_cell_setting triclinic
_symmetry_space_group_name_Hall '-P 1'
_symmetry_space_group_name_H-M 'P -1'
_atom_sites_solution_hydrogens geom
_atom_sites_solution_primary direct
_atom_sites_solution_secondary difmap
_audit_creation_method SHELXL-97
_audit_update_record
;
2015-03-17 deposited with the CCDC.    2019-07-19 downloaded from the CCDC.
;
_cell_angle_alpha 67.896(4)
_cell_angle_beta 77.329(5)
_cell_angle_gamma 87.356(4)
_cell_formula_units_Z 2
_cell_length_a 8.0179(5)
_cell_length_b 8.1281(6)
_cell_length_c 10.1235(8)
_cell_measurement_reflns_used 25
_cell_measurement_temperature 293(2)
_cell_volume 595.89(8)
_computing_structure_refinement 'SHELXL-97 (Sheldrick, 1997)'
_computing_structure_solution 'SHELXS-97 (Sheldrick, 1990)'
_diffrn_ambient_temperature 293(2)
_diffrn_measured_fraction_theta_full 0.997
_diffrn_measured_fraction_theta_max 0.997
_diffrn_measurement_device_type 'Bruker AXS SMART APEX CCD'
_diffrn_measurement_method \w
_diffrn_radiation_monochromator graphite
_diffrn_radiation_source 'fine-focus sealed tube'
_diffrn_radiation_type MoK\a
_diffrn_radiation_wavelength 0.71073
_diffrn_reflns_av_R_equivalents 0.0332
_diffrn_reflns_av_sigmaI/netI 0.0335
_diffrn_reflns_limit_h_max 9
_diffrn_reflns_limit_h_min -9
_diffrn_reflns_limit_k_max 9
_diffrn_reflns_limit_k_min -8
_diffrn_reflns_limit_l_max 12
_diffrn_reflns_limit_l_min -10
_diffrn_reflns_number 3361
_diffrn_reflns_theta_full 25.02
_diffrn_reflns_theta_max 25.02
_diffrn_reflns_theta_min 2.22
_diffrn_standards_decay_% none
_diffrn_standards_interval_count 150
_diffrn_standards_number 2
_exptl_absorpt_coefficient_mu 0.652
_exptl_absorpt_correction_type none
_exptl_absorpt_process_details none
_exptl_crystal_colour yellow
_exptl_crystal_density_diffrn 1.617
_exptl_crystal_density_method 'not measured'
_exptl_crystal_description rectangle
_exptl_crystal_F_000 292
_exptl_crystal_recrystallization_method 'Hydrothermal and Microwave'
_exptl_crystal_size_max 0.15
_exptl_crystal_size_mid 0.1
_exptl_crystal_size_min 0.05
_platon_squeeze_details
;
;
_refine_diff_density_max 0.772
_refine_diff_density_min -0.296
_refine_diff_density_rms 0.068
_refine_ls_extinction_method none
_refine_ls_goodness_of_fit_ref 1.072
_refine_ls_hydrogen_treatment mixed
_refine_ls_matrix_type full
_refine_ls_number_parameters 179
_refine_ls_number_reflns 2087
_refine_ls_number_restraints 4
_refine_ls_restrained_S_all 1.071
_refine_ls_R_factor_all 0.0371
_refine_ls_R_factor_gt 0.0331
_refine_ls_shift/su_max 0.000
_refine_ls_shift/su_mean 0.000
_refine_ls_structure_factor_coef Fsqd
_refine_ls_weighting_details 'calc w=1/[\s^2^(Fo^2^)+(0.0490P)^2^+0.4869P] where P=(Fo^2^+2Fc^2^)/3'
_refine_ls_weighting_scheme calc
_refine_ls_wR_factor_gt 0.0944
_refine_ls_wR_factor_ref 0.0972
_reflns_number_gt 1840
_reflns_number_total 2087
_reflns_threshold_expression >2sigma(I)
_cod_data_source_file c9ce00969h2.cif
_cod_data_source_block zzq
_cod_depositor_comments 'Adding full bibliography for 7233231--7233232.cif.'
_cod_original_cell_volume 595.89(7)
_cod_original_sg_symbol_H-M P-1
_cod_database_code 7233232

loop_
_symmetry_equiv_pos_as_xyz
'x, y, z'
'-x, -y, -z'

loop_
_atom_site_label
_atom_site_type_symbol
_atom_site_fract_x
_atom_site_fract_y
_atom_site_fract_z
_atom_site_U_iso_or_equiv
_atom_site_adp_type
_atom_site_occupancy
_atom_site_symmetry_multiplicity
_atom_site_calc_flag
_atom_site_refinement_flags
H8 H 0.778(6) 0.495(6) 0.264(4) 0.081(14) Uiso 1 1 d D
H7 H 0.870(4) 0.517(4) 0.129(3) 0.051(10) Uiso 1 1 d D
H6 H 0.823(5) 0.440(3) -0.057(4) 0.076(14) Uiso 1 1 d D
C2 C 0.6518(3) -0.0667(3) 0.0234(3) 0.0221(5) Uani 1 1 d .
H2 H 0.7567 -0.1154 0.0377 0.027 Uiso 1 1 calc R
O8 O 0.2429(2) 0.3295(3) 0.0968(2) 0.0336(5) Uani 1 1 d .
Sc1 Sc 0.72360(5) 0.18844(6) 0.21314(5) 0.01775(16) Uani 1 1 d .
O1 O 0.4940(2) 0.3203(2) 0.1610(2) 0.0266(4) Uani 1 1 d .
O2 O 0.8557(2) 0.3368(2) -0.0166(2) 0.0267(4) Uani 1 1 d D
O3 O 0.8134(2) 0.4381(2) 0.2072(2) 0.0297(4) Uani 1 1 d D
O4 O 0.5933(2) -0.0695(2) 0.35987(19) 0.0270(4) Uani 1 1 d .
O5 O 0.9103(2) 0.0084(2) 0.16909(18) 0.0236(4) Uani 1 1 d .
O6 O 0.5756(2) 0.2193(2) 0.42128(18) 0.0231(4) Uani 1 1 d .
O7 O 1.1001(3) -0.2012(3) 0.2293(2) 0.0347(5) Uani 1 1 d .
N1 N 0.5956(2) 0.0618(3) 0.0724(2) 0.0204(4) Uani 1 1 d .
N2 N 0.9035(3) 0.0875(3) 0.3973(2) 0.0241(5) Uani 1 1 d .
C1 C 0.4441(3) 0.1282(3) 0.0482(3) 0.0209(5) Uani 1 1 d .
C3 C 1.0047(3) -0.0856(3) 0.2514(3) 0.0217(5) Uani 1 1 d .
C4 C 1.0033(3) -0.0443(3) 0.3851(3) 0.0226(5) Uani 1 1 d .
C5 C 0.9005(3) 0.1340(4) 0.5121(3) 0.0272(6) Uani 1 1 d .
C6 C 0.3865(3) 0.2718(3) 0.1054(3) 0.0218(5) Uani 1 1 d .
C8 C 0.5042(3) -0.0836(3) 0.4828(3) 0.0208(5) Uani 1 1 d .
H5 H 0.868(6) 0.281(6) -0.075(4) 0.084(15) Uiso 1 1 d D

loop_
_atom_site_aniso_label
_atom_site_aniso_U_11
_atom_site_aniso_U_22
_atom_site_aniso_U_33
_atom_site_aniso_U_23
_atom_site_aniso_U_13
_atom_site_aniso_U_12
C2 0.0215(12) 0.0229(12) 0.0231(13) -0.0097(10) -0.0057(10) 0.0041(10)
O8 0.0245(10) 0.0328(10) 0.0516(13) -0.0230(9) -0.0138(9) 0.0105(8)
Sc1 0.0190(3) 0.0186(3) 0.0160(3) -0.00750(18) -0.00301(18) 0.00245(17)
O1 0.0268(9) 0.0296(9) 0.0326(10) -0.0194(8) -0.0128(8) 0.0089(7)
O2 0.0342(10) 0.0233(10) 0.0219(9) -0.0100(8) -0.0024(8) 0.0037(8)
O3 0.0352(11) 0.0272(10) 0.0260(10) -0.0123(9) 0.0006(8) -0.0063(8)
O4 0.0349(10) 0.0221(9) 0.0201(9) -0.0091(7) 0.0043(7) -0.0010(7)
O5 0.0229(9) 0.0312(9) 0.0203(9) -0.0122(7) -0.0087(7) 0.0077(7)
O6 0.0246(9) 0.0210(9) 0.0209(9) -0.0074(7) 0.0002(7) 0.0000(7)
O7 0.0422(11) 0.0412(11) 0.0313(10) -0.0232(9) -0.0159(9) 0.0210(9)
N1 0.0193(10) 0.0227(10) 0.0192(10) -0.0080(8) -0.0044(8) 0.0024(8)
N2 0.0257(11) 0.0280(11) 0.0229(11) -0.0129(9) -0.0088(9) 0.0063(9)
C1 0.0205(12) 0.0216(12) 0.0179(12) -0.0057(10) -0.0022(9) 0.0014(9)
C3 0.0207(12) 0.0254(12) 0.0203(12) -0.0104(10) -0.0041(10) 0.0033(10)
C4 0.0214(12) 0.0250(13) 0.0231(13) -0.0108(11) -0.0056(10) 0.0042(10)
C5 0.0298(14) 0.0330(14) 0.0269(14) -0.0179(12) -0.0119(11) 0.0094(11)
C6 0.0233(12) 0.0212(12) 0.0201(12) -0.0077(10) -0.0033(10) 0.0015(10)
C8 0.0186(12) 0.0251(13) 0.0188(12) -0.0085(10) -0.0045(10) 0.0042(10)

loop_
_atom_type_symbol
_atom_type_description
_atom_type_scat_dispersion_real
_atom_type_scat_dispersion_imag
_atom_type_scat_source
C C 0.0033 0.0016 'International Tables Vol C Tables 4.2.6.8 and 6.1.1.4'
H H 0.0000 0.0000 'International Tables Vol C Tables 4.2.6.8 and 6.1.1.4'
N N 0.0061 0.0033 'International Tables Vol C Tables 4.2.6.8 and 6.1.1.4'
O O 0.0106 0.0060 'International Tables Vol C Tables 4.2.6.8 and 6.1.1.4'
Sc Sc 0.2519 0.3716 'International Tables Vol C Tables 4.2.6.8 and 6.1.1.4'

loop_
_geom_angle_atom_site_label_1
_geom_angle_atom_site_label_2
_geom_angle_atom_site_label_3
_geom_angle
_geom_angle_site_symmetry_1
_geom_angle_site_symmetry_3
N1 C2 C1 120.9(2) . 2_655
N1 C2 H2 119.5 . .
C1 C2 H2 119.5 2_655 .
O5 Sc1 O1 145.00(7) . .
O5 Sc1 O3 118.03(7) . .
O1 Sc1 O3 86.81(7) . .
O5 Sc1 O4 79.12(7) . .
O1 Sc1 O4 95.38(7) . .
O3 Sc1 O4 143.54(7) . .
O5 Sc1 O2 76.82(7) . .
O1 Sc1 O2 88.09(7) . .
O3 Sc1 O2 74.18(7) . .
O4 Sc1 O2 142.18(7) . .
O5 Sc1 O6 133.93(6) . .
O1 Sc1 O6 74.04(6) . .
O3 Sc1 O6 73.74(7) . .
O4 Sc1 O6 71.97(6) . .
O2 Sc1 O6 143.90(7) . .
O5 Sc1 N1 76.82(6) . .
O1 Sc1 N1 68.87(6) . .
O3 Sc1 N1 141.73(7) . .
O4 Sc1 N1 70.50(7) . .
O2 Sc1 N1 75.86(7) . .
O6 Sc1 N1 123.23(7) . .
O5 Sc1 N2 68.37(6) . .
O1 Sc1 N2 145.17(7) . .
O3 Sc1 N2 78.29(7) . .
O4 Sc1 N2 79.52(7) . .
O2 Sc1 N2 117.01(7) . .
O6 Sc1 N2 71.62(7) . .
N1 Sc1 N2 137.53(7) . .
C6 O1 Sc1 126.42(15) . .
Sc1 O2 H6 117(3) . .
Sc1 O2 H5 117(3) . .
H6 O2 H5 110(4) . .
Sc1 O3 H8 130(3) . .
Sc1 O3 H7 122(2) . .
H8 O3 H7 104(4) . .
C8 O4 Sc1 118.99(16) . .
C3 O5 Sc1 127.48(15) . .
C8 O6 Sc1 116.13(15) 2_656 .
C2 N1 C1 117.1(2) . .
C2 N1 Sc1 129.24(16) . .
C1 N1 Sc1 113.58(15) . .
C4 N2 C5 117.7(2) . .
C4 N2 Sc1 112.67(16) . .
C5 N2 Sc1 129.26(16) . .
N1 C1 C2 122.0(2) . 2_655
N1 C1 C6 115.1(2) . .
C2 C1 C6 122.9(2) 2_655 .
O7 C3 O5 126.1(2) . .
O7 C3 C4 118.5(2) . .
O5 C3 C4 115.3(2) . .
N2 C4 C5 121.8(2) . 2_756
N2 C4 C3 114.8(2) . .
C5 C4 C3 123.3(2) 2_756 .
N2 C5 C4 120.5(2) . 2_756
O8 C6 O1 126.3(2) . .
O8 C6 C1 118.6(2) . .
O1 C6 C1 115.1(2) . .
O6 C8 O4 127.1(2) 2_656 .
O6 C8 C8 117.2(3) 2_656 2_656
O4 C8 C8 115.7(3) . 2_656

loop_
_geom_bond_atom_site_label_1
_geom_bond_atom_site_label_2
_geom_bond_distance
_geom_bond_site_symmetry_2
C2 N1 1.337(3) .
C2 C1 1.386(4) 2_655
C2 H2 0.9300 .
O8 C6 1.232(3) .
Sc1 O5 2.1395(17) .
Sc1 O1 2.1528(18) .
Sc1 O3 2.1597(19) .
Sc1 O4 2.2070(18) .
Sc1 O2 2.2165(19) .
Sc1 O6 2.2768(17) .
Sc1 N1 2.446(2) .
Sc1 N2 2.480(2) .
O1 C6 1.275(3) .
O2 H6 0.846(19) .
O2 H5 0.860(19) .
O3 H8 0.857(19) .
O3 H7 0.851(19) .
O4 C8 1.258(3) .
O5 C3 1.263(3) .
O6 C8 1.247(3) 2_656
O7 C3 1.239(3) .
N1 C1 1.341(3) .
N2 C4 1.335(3) .
N2 C5 1.345(3) .
C1 C2 1.386(4) 2_655
C1 C6 1.500(3) .
C3 C4 1.510(3) .
C4 C5 1.392(4) 2_756
C5 C4 1.392(4) 2_756
C8 O6 1.247(3) 2_656
C8 C8 1.519(5) 2_656

loop_
_platon_squeeze_void_nr
_platon_squeeze_void_average_x
_platon_squeeze_void_average_y
_platon_squeeze_void_average_z
_platon_squeeze_void_volume
_platon_squeeze_void_count_electrons
1 -0.031 0.500 0.500 114.3 28.6
